data_4102778
loop_
_publ_author_name
'Olivier Back'
'Mehmet Ali Celik'
'Gernot Frenking'
'Mohand Melaimi'
'Bruno Donnadieu'
'Guy Bertrand'

_publ_contact_author 'Prof G. Bertrand'
_publ_contact_author_address
;
University of California
UCR-CNRS Joint Research Lab
(UMR 2282) 
Department of Chemistry
Riverside, CA 92521 USA 
;
_publ_contact_author_email ' guy.bertrand@ucr.edu '
_publ_contact_author_fax 951-827-4713
_publ_section_title
;
 A Crystalline Phosphinyl Radical Cation
;
_journal_name_full 'Journal of the American Chemical Society'
_journal_page_first 10262
_journal_page_last 10263
_journal_paper_doi 10.1021/ja1046846
_journal_volume 132
_journal_year 2010
_chemical_formula_moiety 'C62 H59 B F21 N2 P'
_chemical_formula_sum 'C62 H59 B F21 N2 P'
_chemical_formula_weight 1272.89
_chemical_name_systematic
;
 ?
;
_space_group_IT_number 2
_symmetry_cell_setting triclinic
_symmetry_space_group_name_Hall '-P 1'
_symmetry_space_group_name_H-M 'P -1'
_atom_sites_solution_hydrogens geom
_atom_sites_solution_primary direct
_atom_sites_solution_secondary difmap
_audit_creation_method SHELXL-97
_cell_angle_alpha 110.179(2)
_cell_angle_beta 92.789(2)
_cell_angle_gamma 116.0270(10)
_cell_formula_units_Z 2
_cell_length_a 13.3286(13)
_cell_length_b 14.7172(14)
_cell_length_c 17.692(3)
_cell_measurement_reflns_used 4950
_cell_measurement_temperature 100(2)
_cell_measurement_theta_max 24.79
_cell_measurement_theta_min 2.48
_cell_volume 2843.6(6)
_computing_cell_refinement 'Bruker SAINT'
_computing_data_collection 'Bruker APEX2'
_computing_data_reduction 'Bruker SAINT'
_computing_molecular_graphics Ortep3
_computing_publication_material 'Bruker SHELXTL'
_computing_structure_refinement 'SHELXL-97 (Sheldrick, 1997)'
_computing_structure_solution 'Sir 97'
_diffrn_ambient_temperature 100(2)
_diffrn_measured_fraction_theta_full 0.981
_diffrn_measured_fraction_theta_max 0.981
_diffrn_radiation_monochromator graphite
_diffrn_radiation_source 'fine-focus sealed tube'
_diffrn_radiation_type MoK\a
_diffrn_radiation_wavelength 0.71073
_diffrn_reflns_av_R_equivalents 0.0356
_diffrn_reflns_av_sigmaI/netI 0.0623
_diffrn_reflns_limit_h_max 15
_diffrn_reflns_limit_h_min -15
_diffrn_reflns_limit_k_max 17
_diffrn_reflns_limit_k_min -16
_diffrn_reflns_limit_l_max 19
_diffrn_reflns_limit_l_min -20
_diffrn_reflns_number 19535
_diffrn_reflns_theta_full 24.84
_diffrn_reflns_theta_max 24.84
_diffrn_reflns_theta_min 2.40
_exptl_absorpt_coefficient_mu 0.161
_exptl_absorpt_correction_T_max 0.9841
_exptl_absorpt_correction_T_min 0.9548
_exptl_absorpt_correction_type multi-scan
_exptl_absorpt_process_details ' sadabs'
_exptl_crystal_colour 'yellow pale'
_exptl_crystal_density_diffrn 1.487
_exptl_crystal_density_method 'not measured'
_exptl_crystal_description 'prism frag'
_exptl_crystal_F_000 1308
_exptl_crystal_size_max 0.29
_exptl_crystal_size_mid 0.15
_exptl_crystal_size_min 0.10
_refine_diff_density_max 0.387
_refine_diff_density_min -0.405
_refine_diff_density_rms 0.052
_refine_ls_extinction_coef 0.0014(5)
_refine_ls_extinction_expression Fc^*^=kFc[1+0.001xFc^2^\l^3^/sin(2\q)]^-1/4^
_refine_ls_extinction_method SHELXL
_refine_ls_goodness_of_fit_ref 1.009
_refine_ls_hydrogen_treatment refU
_refine_ls_matrix_type full
_refine_ls_number_parameters 963
_refine_ls_number_reflns 9662
_refine_ls_number_restraints 0
_refine_ls_restrained_S_all 1.009
_refine_ls_R_factor_all 0.0800
_refine_ls_R_factor_gt 0.0469
_refine_ls_shift/su_max 0.000
_refine_ls_shift/su_mean 0.000
_refine_ls_structure_factor_coef Fsqd
_refine_ls_weighting_details 'calc w=1/[\s^2^(Fo^2^)+(0.0575P)^2^+0.1128P] where P=(Fo^2^+2Fc^2^)/3'
_refine_ls_weighting_scheme calc
_refine_ls_wR_factor_gt 0.1016
_refine_ls_wR_factor_ref 0.1124
_reflns_number_gt 6697
_reflns_number_total 9662
_reflns_threshold_expression >2sigma(I)
_cod_data_source_file ja1046846_si_003.cif
_cod_data_source_block 3
_cod_original_sg_symbol_H-M ' P -1'
_cod_database_code 4102778

loop_
_symmetry_equiv_pos_as_xyz
'x, y, z'
'-x, -y, -z'

loop_
_atom_site_label
_atom_site_type_symbol
_atom_site_fract_x
_atom_site_fract_y
_atom_site_fract_z
_atom_site_U_iso_or_equiv
_atom_site_adp_type
_atom_site_occupancy
_atom_site_symmetry_multiplicity
_atom_site_calc_flag
P1 P 0.30193(6) 0.49304(6) 0.39572(4) 0.02213(18) Uani 1 1 d
N1 N 0.31298(17) 0.68404(16) 0.39433(13) 0.0168(5) Uani 1 1 d
N2 N 0.30339(17) 0.38705(16) 0.31997(14) 0.0191(5) Uani 1 1 d
C1 C 0.2709(2) 0.5773(2) 0.35191(16) 0.0178(6) Uani 1 1 d
C2 C 0.2612(2) 0.7363(2) 0.35468(17) 0.0199(6) Uani 1 1 d
C3 C 0.1927(2) 0.6404(2) 0.27076(18) 0.0209(6) Uani 1 1 d
C4 C 0.1726(2) 0.5331(2) 0.27869(16) 0.0190(6) Uani 1 1 d
C5 C 0.1702(2) 0.4483(2) 0.19677(17) 0.0211(6) Uani 1 1 d
C6 C 0.0632(2) 0.4038(2) 0.13029(18) 0.0241(6) Uani 1 1 d
C7 C -0.0460(2) 0.3472(2) 0.15753(19) 0.0290(7) Uani 1 1 d
C8 C -0.0478(2) 0.4286(2) 0.23787(19) 0.0268(7) Uani 1 1 d
C9 C 0.0593(2) 0.4783(2) 0.30593(18) 0.0212(6) Uani 1 1 d
C10 C 0.2281(2) 0.2742(2) 0.32288(18) 0.0243(6) Uani 1 1 d
C11 C 0.2137(3) 0.1816(2) 0.2427(2) 0.0315(7) Uani 1 1 d
C12 C 0.3254(3) 0.1950(3) 0.2188(2) 0.0378(8) Uani 1 1 d
C13 C 0.3826(3) 0.3038(2) 0.2089(2) 0.0325(7) Uani 1 1 d
C14 C 0.4113(2) 0.4046(2) 0.28711(18) 0.0236(6) Uani 1 1 d
C15 C 0.3906(2) 0.7483(2) 0.47707(16) 0.0180(6) Uani 1 1 d
C16 C 0.5094(2) 0.8136(2) 0.48594(17) 0.0203(6) Uani 1 1 d
C17 C 0.5777(3) 0.8808(2) 0.56626(17) 0.0244(6) Uani 1 1 d
C18 C 0.5327(3) 0.8846(2) 0.63490(19) 0.0272(7) Uani 1 1 d
C19 C 0.4173(3) 0.8170(2) 0.62531(18) 0.0271(7) Uani 1 1 d
C20 C 0.3431(2) 0.7472(2) 0.54679(17) 0.0228(6) Uani 1 1 d
C21 C 0.3548(3) 0.8366(2) 0.3462(2) 0.0250(6) Uani 1 1 d
C22 C 0.1870(3) 0.7721(3) 0.4066(2) 0.0265(7) Uani 1 1 d
C23 C 0.1077(2) 0.2584(3) 0.3279(2) 0.0278(7) Uani 1 1 d
C24 C 0.2763(3) 0.2659(3) 0.3985(2) 0.0340(7) Uani 1 1 d
C25 C 0.4503(3) 0.5031(2) 0.2631(2) 0.0263(7) Uani 1 1 d
C26 C 0.5102(3) 0.4282(3) 0.3520(2) 0.0317(7) Uani 1 1 d
C27 C 0.5698(2) 0.8118(2) 0.41478(17) 0.0210(6) Uani 1 1 d
C28 C 0.6515(3) 0.7649(3) 0.4190(2) 0.0266(7) Uani 1 1 d
C29 C 0.6389(3) 0.9275(2) 0.4152(2) 0.0275(7) Uani 1 1 d
C30 C 0.2182(2) 0.6724(2) 0.54339(19) 0.0265(6) Uani 1 1 d
C31 C 0.2088(3) 0.5895(3) 0.5803(2) 0.0317(7) Uani 1 1 d
C32 C 0.1612(3) 0.7392(3) 0.5903(2) 0.0384(8) Uani 1 1 d
B1 B 0.8851(2) 0.7737(2) 0.16440(19) 0.0195(7) Uani 1 1 d
C33 C 0.9998(2) 0.8312(2) 0.13009(16) 0.0197(6) Uani 1 1 d
C34 C 1.1109(2) 0.8554(2) 0.15972(17) 0.0237(6) Uani 1 1 d
C35 C 1.1999(2) 0.8899(2) 0.12111(19) 0.0322(7) Uani 1 1 d
C36 C 1.1808(3) 0.9032(2) 0.05026(19) 0.0363(8) Uani 1 1 d
C37 C 1.0725(3) 0.8822(2) 0.01790(18) 0.0328(7) Uani 1 1 d
C38 C 0.9864(2) 0.8464(2) 0.05773(17) 0.0247(6) Uani 1 1 d
C39 C 0.8055(2) 0.8350(2) 0.17528(15) 0.0198(6) Uani 1 1 d
C40 C 0.8370(2) 0.9398(2) 0.17844(16) 0.0223(6) Uani 1 1 d
C41 C 0.7681(2) 0.9887(2) 0.19189(18) 0.0275(7) Uani 1 1 d
C42 C 0.6608(2) 0.9328(2) 0.20343(18) 0.0285(7) Uani 1 1 d
C43 C 0.6252(2) 0.8293(2) 0.20291(17) 0.0252(6) Uani 1 1 d
C44 C 0.6970(2) 0.7845(2) 0.19035(16) 0.0203(6) Uani 1 1 d
C45 C 0.9150(2) 0.7809(2) 0.25883(16) 0.0177(6) Uani 1 1 d
C46 C 0.8657(2) 0.6963(2) 0.28574(16) 0.0200(6) Uani 1 1 d
C47 C 0.8867(2) 0.7103(2) 0.36719(17) 0.0216(6) Uani 1 1 d
C48 C 0.9614(2) 0.8129(2) 0.42792(16) 0.0206(6) Uani 1 1 d
C49 C 1.0129(2) 0.9004(2) 0.40499(16) 0.0197(6) Uani 1 1 d
C50 C 0.9879(2) 0.8834(2) 0.32411(16) 0.0178(6) Uani 1 1 d
C51 C 0.8196(2) 0.6453(2) 0.09197(16) 0.0188(6) Uani 1 1 d
C52 C 0.8717(2) 0.5796(2) 0.08251(16) 0.0203(6) Uani 1 1 d
C53 C 0.8326(2) 0.4765(2) 0.01939(17) 0.0238(6) Uani 1 1 d
C54 C 0.7341(2) 0.4325(2) -0.03981(16) 0.0237(6) Uani 1 1 d
C55 C 0.6789(2) 0.4930(2) -0.03464(17) 0.0238(6) Uani 1 1 d
C56 C 0.7221(2) 0.5968(2) 0.02906(17) 0.0216(6) Uani 1 1 d
F1 F 1.13913(12) 0.84413(12) 0.22939(9) 0.0287(4) Uani 1 1 d
F2 F 1.30556(13) 0.91147(15) 0.15382(11) 0.0461(5) Uani 1 1 d
F3 F 1.26537(16) 0.93576(16) 0.01124(12) 0.0583(6) Uani 1 1 d
F4 F 1.05195(16) 0.89502(14) -0.05151(11) 0.0453(5) Uani 1 1 d
F5 F 0.88086(13) 0.82108(12) 0.02051(9) 0.0296(4) Uani 1 1 d
F6 F 0.94208(13) 1.00277(11) 0.16917(10) 0.0281(4) Uani 1 1 d
F7 F 0.80507(15) 1.09062(13) 0.19355(11) 0.0397(4) Uani 1 1 d
F8 F 0.59151(15) 0.97835(14) 0.21699(11) 0.0425(5) Uani 1 1 d
F9 F 0.52125(12) 0.77445(13) 0.21701(10) 0.0342(4) Uani 1 1 d
F10 F 0.65768(12) 0.68373(11) 0.19289(9) 0.0258(4) Uani 1 1 d
F11 F 0.79074(12) 0.59159(11) 0.23114(9) 0.0266(4) Uani 1 1 d
F12 F 0.83503(14) 0.62319(12) 0.38805(10) 0.0340(4) Uani 1 1 d
F13 F 0.98572(14) 0.82742(13) 0.50697(9) 0.0318(4) Uani 1 1 d
F14 F 1.09103(12) 1.00147(12) 0.46290(9) 0.0270(4) Uani 1 1 d
F15 F 1.03958(12) 0.97438(11) 0.30697(9) 0.0244(4) Uani 1 1 d
F16 F 0.96923(12) 0.61748(12) 0.13905(9) 0.0252(4) Uani 1 1 d
F17 F 0.88828(13) 0.41818(12) 0.01492(10) 0.0303(4) Uani 1 1 d
F18 F 0.69366(14) 0.33175(12) -0.10130(10) 0.0331(4) Uani 1 1 d
F19 F 0.58228(13) 0.45184(13) -0.09182(10) 0.0335(4) Uani 1 1 d
F20 F 0.66289(13) 0.65085(12) 0.02647(9) 0.0277(4) Uani 1 1 d
F1S F 0.33040(16) 0.79125(15) 0.80048(12) 0.0493(5) Uani 1 1 d
C1S C 0.3826(2) 0.7735(2) 0.85799(19) 0.0320(7) Uani 1 1 d
C2S C 0.3443(3) 0.6668(3) 0.8493(2) 0.0340(7) Uani 1 1 d
C3S C 0.3988(3) 0.6490(3) 0.9073(2) 0.0364(8) Uani 1 1 d
C4S C 0.4882(3) 0.7375(3) 0.9715(2) 0.0422(8) Uani 1 1 d
C5S C 0.5247(3) 0.8444(3) 0.9785(2) 0.0470(9) Uani 1 1 d
C6S C 0.4711(3) 0.8634(3) 0.9208(2) 0.0416(8) Uani 1 1 d
H3A H 0.237(2) 0.651(2) 0.2304(18) 0.0308(10) Uiso 1 1 d
H3B H 0.122(3) 0.641(2) 0.2545(18) 0.0308(10) Uiso 1 1 d
H5A H 0.241(3) 0.483(2) 0.1782(17) 0.0308(10) Uiso 1 1 d
H5B H 0.170(2) 0.382(2) 0.2057(17) 0.0308(10) Uiso 1 1 d
H6A H 0.064(2) 0.467(2) 0.1167(18) 0.0308(10) Uiso 1 1 d
H6B H 0.065(2) 0.350(2) 0.0786(19) 0.0308(10) Uiso 1 1 d
H7A H -0.114(3) 0.319(2) 0.1136(19) 0.0308(10) Uiso 1 1 d
H7B H -0.047(2) 0.283(2) 0.1649(18) 0.0308(10) Uiso 1 1 d
H8A H -0.116(2) 0.390(2) 0.2607(17) 0.0308(10) Uiso 1 1 d
H8B H -0.055(2) 0.487(2) 0.2262(18) 0.0308(10) Uiso 1 1 d
H9A H 0.061(2) 0.423(2) 0.3227(18) 0.0308(10) Uiso 1 1 d
H9B H 0.057(2) 0.533(2) 0.3575(19) 0.0308(10) Uiso 1 1 d
H11A H 0.171(2) 0.107(2) 0.2481(17) 0.0308(10) Uiso 1 1 d
H11B H 0.165(2) 0.179(2) 0.1942(19) 0.0308(10) Uiso 1 1 d
H12A H 0.307(2) 0.130(2) 0.1664(19) 0.0308(10) Uiso 1 1 d
H12B H 0.372(2) 0.189(2) 0.2619(19) 0.0308(10) Uiso 1 1 d
H13A H 0.455(3) 0.317(2) 0.1921(18) 0.0308(10) Uiso 1 1 d
H13B H 0.336(2) 0.307(2) 0.1644(19) 0.0308(10) Uiso 1 1 d
H17 H 0.658(3) 0.926(2) 0.5718(18) 0.0308(10) Uiso 1 1 d
H18 H 0.577(2) 0.929(2) 0.6873(19) 0.0308(10) Uiso 1 1 d
H19 H 0.382(2) 0.820(2) 0.6724(19) 0.0308(10) Uiso 1 1 d
H21A H 0.407(2) 0.819(2) 0.3146(18) 0.0308(10) Uiso 1 1 d
H21B H 0.396(3) 0.891(2) 0.399(2) 0.0308(10) Uiso 1 1 d
H21C H 0.320(2) 0.866(2) 0.3180(18) 0.0308(10) Uiso 1 1 d
H22A H 0.162(2) 0.808(2) 0.3800(18) 0.0308(10) Uiso 1 1 d
H22B H 0.229(3) 0.822(2) 0.458(2) 0.0308(10) Uiso 1 1 d
H22C H 0.123(3) 0.710(2) 0.4130(17) 0.0308(10) Uiso 1 1 d
H23A H 0.059(2) 0.185(2) 0.3270(17) 0.0308(10) Uiso 1 1 d
H23B H 0.072(2) 0.264(2) 0.2797(19) 0.0308(10) Uiso 1 1 d
H23C H 0.106(2) 0.311(2) 0.3772(19) 0.0308(10) Uiso 1 1 d
H24A H 0.222(2) 0.197(2) 0.4038(17) 0.0308(10) Uiso 1 1 d
H24B H 0.286(2) 0.324(3) 0.4482(19) 0.0308(10) Uiso 1 1 d
H24C H 0.346(3) 0.265(2) 0.3952(18) 0.0308(10) Uiso 1 1 d
H25A H 0.392(3) 0.493(2) 0.2182(19) 0.0308(10) Uiso 1 1 d
H25B H 0.519(3) 0.511(2) 0.2401(17) 0.0308(10) Uiso 1 1 d
H25C H 0.470(2) 0.572(2) 0.3093(19) 0.0308(10) Uiso 1 1 d
H26A H 0.523(2) 0.487(2) 0.4127(19) 0.0308(10) Uiso 1 1 d
H26B H 0.575(3) 0.452(2) 0.3339(18) 0.0308(10) Uiso 1 1 d
H26C H 0.498(2) 0.357(2) 0.3609(17) 0.0308(10) Uiso 1 1 d
H27 H 0.517(3) 0.766(2) 0.3649(19) 0.0308(10) Uiso 1 1 d
H28A H 0.716(3) 0.817(2) 0.4650(19) 0.0308(10) Uiso 1 1 d
H28B H 0.684(2) 0.755(2) 0.3717(19) 0.0308(10) Uiso 1 1 d
H28C H 0.613(2) 0.696(2) 0.4240(18) 0.0308(10) Uiso 1 1 d
H29A H 0.593(3) 0.964(2) 0.4142(18) 0.0308(10) Uiso 1 1 d
H29B H 0.680(2) 0.923(2) 0.3693(19) 0.0308(10) Uiso 1 1 d
H29C H 0.694(3) 0.972(2) 0.465(2) 0.0308(10) Uiso 1 1 d
H30 H 0.175(2) 0.629(2) 0.4810(19) 0.0308(10) Uiso 1 1 d
H31A H 0.241(2) 0.543(2) 0.5531(18) 0.0308(10) Uiso 1 1 d
H31B H 0.125(3) 0.536(2) 0.5701(17) 0.0308(10) Uiso 1 1 d
H31C H 0.247(2) 0.625(2) 0.639(2) 0.0308(10) Uiso 1 1 d
H32A H 0.078(3) 0.688(2) 0.5782(18) 0.0308(10) Uiso 1 1 d
H32B H 0.169(2) 0.800(2) 0.5745(18) 0.0308(10) Uiso 1 1 d
H32C H 0.189(2) 0.765(2) 0.652(2) 0.0308(10) Uiso 1 1 d
H2S H 0.275(2) 0.601(2) 0.7999(18) 0.0308(10) Uiso 1 1 d
H3S H 0.375(2) 0.564(2) 0.9042(17) 0.0308(10) Uiso 1 1 d
H4S H 0.529(2) 0.729(2) 1.0216(19) 0.0308(10) Uiso 1 1 d
H5S H 0.595(2) 0.918(2) 1.0321(18) 0.0308(10) Uiso 1 1 d
H6S H 0.488(2) 0.950(2) 0.9285(17) 0.0308(10) Uiso 1 1 d
H1P H 0.409(2) 0.563(2) 0.4362(17) 0.0308(10) Uiso 1 1 d

loop_
_atom_site_aniso_label
_atom_site_aniso_U_11
_atom_site_aniso_U_22
_atom_site_aniso_U_33
_atom_site_aniso_U_23
_atom_site_aniso_U_13
_atom_site_aniso_U_12
P1 0.0251(4) 0.0225(4) 0.0201(4) 0.0078(3) 0.0020(3) 0.0136(3)
N1 0.0152(11) 0.0170(12) 0.0182(12) 0.0065(10) 0.0043(10) 0.0083(9)
N2 0.0148(11) 0.0170(11) 0.0253(13) 0.0096(10) 0.0031(10) 0.0071(9)
C1 0.0149(13) 0.0233(15) 0.0183(14) 0.0101(12) 0.0078(11) 0.0102(11)
C2 0.0192(14) 0.0195(14) 0.0239(15) 0.0101(12) 0.0035(12) 0.0109(11)
C3 0.0169(14) 0.0229(15) 0.0244(16) 0.0111(13) 0.0024(13) 0.0101(12)
C4 0.0153(13) 0.0196(14) 0.0200(15) 0.0076(12) 0.0022(12) 0.0073(11)
C5 0.0187(14) 0.0220(15) 0.0215(15) 0.0084(13) 0.0051(12) 0.0094(12)
C6 0.0184(14) 0.0245(16) 0.0190(15) 0.0040(13) -0.0030(12) 0.0062(12)
C7 0.0181(15) 0.0288(17) 0.0253(17) 0.0103(14) -0.0068(13) 0.0011(13)
C8 0.0150(14) 0.0312(17) 0.0327(18) 0.0155(15) 0.0038(13) 0.0083(13)
C9 0.0177(14) 0.0218(15) 0.0241(16) 0.0120(13) 0.0061(12) 0.0076(12)
C10 0.0228(14) 0.0189(14) 0.0342(17) 0.0140(13) 0.0084(13) 0.0099(12)
C11 0.0283(16) 0.0174(15) 0.041(2) 0.0082(14) 0.0088(15) 0.0077(13)
C12 0.0393(19) 0.0238(17) 0.046(2) 0.0073(16) 0.0131(17) 0.0168(15)
C13 0.0280(17) 0.0309(17) 0.038(2) 0.0111(15) 0.0145(15) 0.0152(14)
C14 0.0186(14) 0.0219(15) 0.0297(17) 0.0094(13) 0.0071(12) 0.0099(12)
C15 0.0208(14) 0.0150(13) 0.0185(15) 0.0060(11) 0.0007(12) 0.0100(11)
C16 0.0244(14) 0.0161(13) 0.0218(15) 0.0075(12) 0.0002(12) 0.0115(11)
C17 0.0271(16) 0.0184(14) 0.0242(16) 0.0080(13) -0.0006(13) 0.0094(12)
C18 0.0361(17) 0.0168(15) 0.0199(16) 0.0025(13) -0.0062(14) 0.0106(13)
C19 0.0391(18) 0.0234(16) 0.0220(16) 0.0080(13) 0.0073(14) 0.0189(14)
C20 0.0266(15) 0.0193(14) 0.0258(16) 0.0090(12) 0.0060(13) 0.0141(12)
C21 0.0240(15) 0.0199(15) 0.0302(18) 0.0118(14) 0.0028(14) 0.0091(13)
C22 0.0295(17) 0.0247(17) 0.0318(19) 0.0123(15) 0.0077(15) 0.0178(14)
C23 0.0265(16) 0.0234(17) 0.0356(19) 0.0154(15) 0.0085(15) 0.0111(13)
C24 0.0328(18) 0.0322(19) 0.045(2) 0.0238(17) 0.0088(16) 0.0167(16)
C25 0.0192(15) 0.0257(16) 0.0339(19) 0.0138(15) 0.0064(14) 0.0096(13)
C26 0.0186(15) 0.0328(18) 0.046(2) 0.0176(17) 0.0064(15) 0.0132(14)
C27 0.0158(14) 0.0197(15) 0.0177(15) 0.0042(12) -0.0043(12) 0.0039(11)
C28 0.0173(15) 0.0261(17) 0.0258(17) 0.0058(14) 0.0008(14) 0.0059(13)
C29 0.0199(15) 0.0242(16) 0.0263(17) 0.0093(14) -0.0021(14) 0.0022(13)
C30 0.0287(16) 0.0316(16) 0.0247(17) 0.0131(14) 0.0136(14) 0.0172(13)
C31 0.0349(19) 0.0329(18) 0.0281(18) 0.0134(15) 0.0128(16) 0.0159(15)
C32 0.044(2) 0.049(2) 0.039(2) 0.0214(18) 0.0225(17) 0.0317(18)
B1 0.0163(15) 0.0159(15) 0.0218(17) 0.0072(13) -0.0018(13) 0.0050(12)
C33 0.0223(14) 0.0128(13) 0.0177(15) 0.0045(11) 0.0018(12) 0.0051(11)
C34 0.0235(15) 0.0168(14) 0.0206(16) 0.0038(12) 0.0019(13) 0.0047(12)
C35 0.0205(15) 0.0283(16) 0.0295(18) 0.0029(14) 0.0043(14) 0.0036(13)
C36 0.0299(17) 0.0292(17) 0.0298(18) 0.0069(14) 0.0143(15) 0.0011(13)
C37 0.0433(19) 0.0245(16) 0.0217(17) 0.0107(14) 0.0106(15) 0.0078(14)
C38 0.0235(15) 0.0180(14) 0.0199(15) 0.0031(12) -0.0018(13) 0.0041(12)
C39 0.0223(14) 0.0194(14) 0.0106(13) 0.0032(11) -0.0036(11) 0.0072(11)
C40 0.0237(14) 0.0248(15) 0.0150(14) 0.0068(12) -0.0006(12) 0.0104(12)
C41 0.0370(17) 0.0239(16) 0.0219(16) 0.0081(13) 0.0024(13) 0.0166(13)
C42 0.0326(16) 0.0365(17) 0.0221(16) 0.0060(14) 0.0026(13) 0.0262(14)
C43 0.0160(14) 0.0319(16) 0.0170(15) 0.0035(13) -0.0021(12) 0.0085(12)
C44 0.0214(14) 0.0184(14) 0.0145(14) 0.0039(11) -0.0008(12) 0.0069(11)
C45 0.0126(12) 0.0205(14) 0.0196(15) 0.0080(12) 0.0016(11) 0.0082(11)
C46 0.0175(13) 0.0171(14) 0.0210(15) 0.0059(12) 0.0007(12) 0.0066(11)
C47 0.0225(14) 0.0229(15) 0.0293(17) 0.0181(13) 0.0108(13) 0.0130(12)
C48 0.0200(14) 0.0334(16) 0.0165(15) 0.0138(13) 0.0048(12) 0.0167(13)
C49 0.0148(13) 0.0209(14) 0.0203(15) 0.0048(12) 0.0017(12) 0.0092(11)
C50 0.0140(13) 0.0162(14) 0.0229(15) 0.0094(12) 0.0025(12) 0.0063(11)
C51 0.0154(13) 0.0180(14) 0.0175(14) 0.0088(12) 0.0015(12) 0.0027(11)
C52 0.0173(14) 0.0185(14) 0.0178(15) 0.0075(12) -0.0039(12) 0.0035(11)
C53 0.0259(15) 0.0228(15) 0.0275(16) 0.0127(13) 0.0050(13) 0.0141(12)
C54 0.0253(15) 0.0183(15) 0.0163(15) 0.0026(12) -0.0009(12) 0.0054(12)
C55 0.0173(14) 0.0280(16) 0.0178(15) 0.0094(13) -0.0057(12) 0.0052(12)
C56 0.0221(14) 0.0209(15) 0.0228(15) 0.0101(13) 0.0039(12) 0.0103(12)
F1 0.0189(8) 0.0342(9) 0.0256(9) 0.0093(8) 0.0004(7) 0.0095(7)
F2 0.0181(9) 0.0516(11) 0.0435(11) 0.0069(9) 0.0064(8) 0.0061(8)
F3 0.0399(11) 0.0613(13) 0.0460(12) 0.0192(10) 0.0252(10) 0.0025(10)
F4 0.0599(12) 0.0415(11) 0.0280(10) 0.0205(9) 0.0156(9) 0.0141(9)
F5 0.0333(9) 0.0319(9) 0.0224(9) 0.0137(7) 0.0014(7) 0.0133(7)
F6 0.0292(9) 0.0217(8) 0.0341(10) 0.0153(7) 0.0091(8) 0.0099(7)
F7 0.0559(11) 0.0296(10) 0.0448(11) 0.0178(9) 0.0136(9) 0.0278(9)
F8 0.0430(11) 0.0463(11) 0.0437(11) 0.0092(9) 0.0072(9) 0.0333(9)
F9 0.0193(8) 0.0393(10) 0.0308(10) 0.0042(8) 0.0033(7) 0.0113(7)
F10 0.0176(8) 0.0224(8) 0.0300(9) 0.0106(7) 0.0022(7) 0.0043(6)
F11 0.0274(8) 0.0153(8) 0.0251(9) 0.0073(7) -0.0014(7) 0.0019(7)
F12 0.0426(10) 0.0305(9) 0.0322(10) 0.0216(8) 0.0082(8) 0.0140(8)
F13 0.0362(9) 0.0409(10) 0.0211(9) 0.0148(8) 0.0036(8) 0.0198(8)
F14 0.0188(8) 0.0256(9) 0.0205(9) 0.0001(7) -0.0021(7) 0.0052(7)
F15 0.0239(8) 0.0156(8) 0.0249(9) 0.0077(7) 0.0029(7) 0.0031(6)
F16 0.0198(8) 0.0241(8) 0.0254(9) 0.0061(7) -0.0048(7) 0.0094(7)
F17 0.0299(9) 0.0254(9) 0.0326(10) 0.0071(8) -0.0002(8) 0.0153(7)
F18 0.0364(9) 0.0224(9) 0.0247(9) -0.0007(7) -0.0035(8) 0.0102(7)
F19 0.0276(9) 0.0311(9) 0.0260(9) 0.0028(8) -0.0106(8) 0.0098(7)
F20 0.0274(9) 0.0270(9) 0.0244(9) 0.0061(7) -0.0053(7) 0.0144(7)
F1S 0.0540(12) 0.0481(12) 0.0499(12) 0.0238(10) 0.0022(10) 0.0264(10)
C1S 0.0299(16) 0.0396(19) 0.0366(19) 0.0217(16) 0.0072(15) 0.0205(15)
C2S 0.0250(16) 0.0355(18) 0.042(2) 0.0178(16) 0.0100(15) 0.0132(14)
C3S 0.0349(18) 0.042(2) 0.036(2) 0.0197(17) 0.0144(16) 0.0182(16)
C4S 0.0384(19) 0.053(2) 0.037(2) 0.0241(18) 0.0070(17) 0.0191(17)
C5S 0.046(2) 0.044(2) 0.037(2) 0.0146(18) 0.0021(18) 0.0127(17)
C6S 0.048(2) 0.0302(18) 0.035(2) 0.0092(16) 0.0023(17) 0.0136(16)

loop_
_atom_type_symbol
_atom_type_description
_atom_type_scat_dispersion_real
_atom_type_scat_dispersion_imag
_atom_type_scat_source
C C 0.0033 0.0016 'International Tables Vol C Tables 4.2.6.8 and 6.1.1.4'
H H 0.0000 0.0000 'International Tables Vol C Tables 4.2.6.8 and 6.1.1.4'
B B 0.0013 0.0007 'International Tables Vol C Tables 4.2.6.8 and 6.1.1.4'
N N 0.0061 0.0033 'International Tables Vol C Tables 4.2.6.8 and 6.1.1.4'
F F 0.0171 0.0103 'International Tables Vol C Tables 4.2.6.8 and 6.1.1.4'
P P 0.1023 0.0942 'International Tables Vol C Tables 4.2.6.8 and 6.1.1.4'

loop_
_geom_angle_atom_site_label_1
_geom_angle_atom_site_label_2
_geom_angle_atom_site_label_3
_geom_angle
N2 P1 C1 110.20(11)
C1 N1 C15 125.1(2)
C1 N1 C2 113.7(2)
C15 N1 C2 120.82(19)
C14 N2 C10 118.15(19)
C14 N2 P1 120.17(16)
C10 N2 P1 113.35(16)
N1 C1 C4 110.9(2)
N1 C1 P1 121.18(19)
C4 C1 P1 125.72(18)
C22 C2 C21 108.8(2)
C22 C2 C3 113.4(2)
C21 C2 C3 112.0(2)
C22 C2 N1 110.6(2)
C21 C2 N1 111.1(2)
C3 C2 N1 100.83(19)
C2 C3 C4 107.7(2)
C1 C4 C3 101.6(2)
C1 C4 C5 116.0(2)
C3 C4 C5 111.3(2)
C1 C4 C9 106.3(2)
C3 C4 C9 112.6(2)
C5 C4 C9 109.0(2)
C6 C5 C4 111.0(2)
C7 C6 C5 111.0(2)
C8 C7 C6 109.9(2)
C7 C8 C9 111.6(2)
C8 C9 C4 112.4(2)
C24 C10 C11 111.7(3)
C24 C10 C23 107.3(2)
C11 C10 C23 106.6(2)
C24 C10 N2 111.9(2)
C11 C10 N2 109.6(2)
C23 C10 N2 109.7(2)
C12 C11 C10 114.3(2)
C11 C12 C13 107.3(3)
C14 C13 C12 114.0(3)
C13 C14 N2 109.2(2)
C13 C14 C25 107.0(2)
N2 C14 C25 109.2(2)
C13 C14 C26 110.9(2)
N2 C14 C26 111.9(2)
C25 C14 C26 108.5(2)
C16 C15 C20 121.5(2)
C16 C15 N1 119.8(2)
C20 C15 N1 118.6(2)
C17 C16 C15 117.4(2)
C17 C16 C27 117.4(2)
C15 C16 C27 125.2(2)
C18 C17 C16 122.1(3)
C17 C18 C19 119.8(3)
C18 C19 C20 121.4(3)
C19 C20 C15 117.6(2)
C19 C20 C30 117.0(2)
C15 C20 C30 125.3(3)
C16 C27 C28 110.6(2)
C16 C27 C29 112.3(2)
C28 C27 C29 108.6(2)
C20 C30 C31 110.9(2)
C20 C30 C32 112.1(2)
C31 C30 C32 108.7(2)
C39 B1 C33 113.8(2)
C39 B1 C45 101.8(2)
C33 B1 C45 114.0(2)
C39 B1 C51 113.6(2)
C33 B1 C51 100.9(2)
C45 B1 C51 113.4(2)
C34 C33 C38 113.2(2)
C34 C33 B1 127.1(2)
C38 C33 B1 119.2(2)
F1 C34 C35 114.9(2)
F1 C34 C33 121.1(2)
C35 C34 C33 124.0(3)
F2 C35 C36 119.9(3)
F2 C35 C34 120.3(3)
C36 C35 C34 119.8(3)
F3 C36 C35 121.0(3)
F3 C36 C37 119.7(3)
C35 C36 C37 119.4(3)
F4 C37 C38 120.9(3)
F4 C37 C36 120.3(3)
C38 C37 C36 118.7(3)
F5 C38 C37 116.0(2)
F5 C38 C33 119.1(2)
C37 C38 C33 124.9(3)
C40 C39 C44 112.8(2)
C40 C39 B1 127.4(2)
C44 C39 B1 119.6(2)
F6 C40 C41 114.8(2)
F6 C40 C39 120.6(2)
C41 C40 C39 124.5(2)
F7 C41 C42 119.7(2)
F7 C41 C40 120.8(2)
C42 C41 C40 119.6(2)
F8 C42 C41 121.1(3)
F8 C42 C43 120.0(3)
C41 C42 C43 118.8(2)
F9 C43 C44 120.6(2)
F9 C43 C42 119.8(2)
C44 C43 C42 119.6(2)
F10 C44 C43 116.4(2)
F10 C44 C39 119.0(2)
C43 C44 C39 124.6(2)
C46 C45 C50 112.3(2)
C46 C45 B1 127.3(2)
C50 C45 B1 120.0(2)
F11 C46 C47 115.1(2)
F11 C46 C45 120.5(2)
C47 C46 C45 124.4(2)
F12 C47 C48 119.3(2)
F12 C47 C46 120.6(2)
C48 C47 C46 120.2(2)
F13 C48 C47 121.1(2)
F13 C48 C49 120.8(2)
C47 C48 C49 118.1(2)
F14 C49 C50 120.7(2)
F14 C49 C48 119.4(2)
C50 C49 C48 119.8(2)
F15 C50 C49 116.2(2)
F15 C50 C45 118.6(2)
C49 C50 C45 125.2(2)
C56 C51 C52 112.7(2)
C56 C51 B1 127.1(2)
C52 C51 B1 119.6(2)
F16 C52 C53 115.8(2)
F16 C52 C51 119.0(2)
C53 C52 C51 125.2(2)
F17 C53 C54 119.6(2)
F17 C53 C52 121.4(2)
C54 C53 C52 119.0(2)
F18 C54 C55 121.1(2)
F18 C54 C53 120.0(2)
C55 C54 C53 118.9(2)
F19 C55 C54 120.0(2)
F19 C55 C56 119.7(2)
C54 C55 C56 120.2(2)
F20 C56 C55 115.2(2)
F20 C56 C51 120.8(2)
C55 C56 C51 124.0(2)
F1S C1S C6S 118.1(3)
F1S C1S C2S 118.3(3)
C6S C1S C2S 123.6(3)
C1S C2S C3S 118.1(3)
C4S C3S C2S 120.0(3)
C3S C4S C5S 120.4(3)
C4S C5S C6S 120.3(3)
C1S C6S C5S 117.7(3)

loop_
_geom_bond_atom_site_label_1
_geom_bond_atom_site_label_2
_geom_bond_distance
P1 N2 1.678(2)
P1 C1 1.842(3)
N1 C1 1.310(3)
N1 C15 1.465(3)
N1 C2 1.533(3)
N2 C14 1.527(3)
N2 C10 1.539(3)
C1 C4 1.524(4)
C2 C22 1.520(4)
C2 C21 1.521(4)
C2 C3 1.524(4)
C3 C4 1.539(4)
C4 C5 1.540(4)
C4 C9 1.561(3)
C5 C6 1.527(4)
C6 C7 1.525(4)
C7 C8 1.520(4)
C8 C9 1.527(4)
C10 C24 1.522(4)
C10 C11 1.522(4)
C10 C23 1.530(4)
C11 C12 1.515(4)
C12 C13 1.521(4)
C13 C14 1.514(4)
C14 C25 1.529(4)
C14 C26 1.534(4)
C15 C16 1.411(3)
C15 C20 1.416(4)
C16 C17 1.393(4)
C16 C27 1.526(4)
C17 C18 1.375(4)
C18 C19 1.379(4)
C19 C20 1.398(4)
C20 C30 1.524(4)
C27 C28 1.534(4)
C27 C29 1.537(4)
C30 C31 1.534(4)
C30 C32 1.544(4)
B1 C39 1.648(4)
B1 C33 1.653(4)
B1 C45 1.654(4)
B1 C51 1.657(4)
C33 C34 1.389(4)
C33 C38 1.390(4)
C34 F1 1.356(3)
C34 C35 1.386(4)
C35 F2 1.349(3)
C35 C36 1.363(4)
C36 F3 1.344(3)
C36 C37 1.383(5)
C37 F4 1.338(3)
C37 C38 1.377(4)
C38 F5 1.353(3)
C39 C40 1.388(4)
C39 C44 1.395(3)
C40 F6 1.355(3)
C40 C41 1.378(4)
C41 F7 1.347(3)
C41 C42 1.370(4)
C42 F8 1.347(3)
C42 C43 1.379(4)
C43 F9 1.351(3)
C43 C44 1.369(4)
C44 F10 1.357(3)
C45 C46 1.389(3)
C45 C50 1.398(4)
C46 F11 1.354(3)
C46 C47 1.379(4)
C47 F12 1.353(3)
C47 C48 1.372(4)
C48 F13 1.340(3)
C48 C49 1.381(4)
C49 F14 1.353(3)
C49 C50 1.362(4)
C50 F15 1.361(3)
C51 C56 1.391(4)
C51 C52 1.392(4)
C52 F16 1.361(3)
C52 C53 1.378(4)
C53 F17 1.346(3)
C53 C54 1.376(4)
C54 F18 1.342(3)
C54 C55 1.367(4)
C55 F19 1.347(3)
C55 C56 1.383(4)
C56 F20 1.353(3)
F1S C1S 1.364(3)
C1S C6S 1.365(4)
C1S C2S 1.369(4)
C2S C3S 1.389(4)
C3S C4S 1.375(5)
C4S C5S 1.384(5)
C5S C6S 1.390(5)

loop_
_cod_related_entry_id
_cod_related_entry_database
_cod_related_entry_code
1 ChemSpider 30660121
